data_4104773
loop_
_publ_author_name
'Mathieu Branca'
'S\'ebastien Pena'
'R\'egis Guillot'
'Didier Gori'
'Val\'erie Alezra'
'Cyrille Kouklovsky'

_publ_contact_author_address
;Laboratoire de Chimie des Proc\'ed\'es et Substances Naturelles,
ICMMO, 
CNRS UMR 8182,
B\^at 410, 
Univ. Paris-Sud,
F-91405 Orsay. 
;
_publ_contact_author_email valezra@icmo.u-psud.fr
_publ_contact_author_fax '(00) 33 1 69 15 46 7'
_publ_contact_author_name 'Val\'erie Alezra'
_publ_contact_author_phone '(00) 33 1 69 15 76 5'
_publ_section_title
;
 Memory of Chirality of Tertiary Aromatic Amides: A Simple and Efficient
 Method for the Enantioselective Synthesis of Quaternary \a-Amino Acids
;
_journal_name_full 'Journal of the American Chemical Society'
_journal_page_first 10711
_journal_page_last 10718
_journal_paper_doi 10.1021/ja9039604
_journal_volume 131
_journal_year 2009
_chemical_absolute_configuration ad
_chemical_formula_moiety 'C20 H23 N O3 S'
_chemical_formula_sum 'C20 H23 N O3 S'
_chemical_formula_weight 357.46
_space_group_IT_number 4
_symmetry_cell_setting monoclinic
_symmetry_Int_Tables_number 4
_symmetry_space_group_name_Hall 'P 2yb'
_symmetry_space_group_name_H-M 'P 1 21 1'
_atom_sites_solution_hydrogens geom
_atom_sites_solution_primary direct
_atom_sites_solution_secondary difmap
_audit_creation_method SHELXL-97
_cell_angle_alpha 90.00
_cell_angle_beta 91.512(4)
_cell_angle_gamma 90.00
_cell_formula_units_Z 2
_cell_length_a 10.7125(15)
_cell_length_b 7.4605(9)
_cell_length_c 11.5388(17)
_cell_measurement_reflns_used 4725
_cell_measurement_temperature 100(1)
_cell_measurement_theta_max 30.02
_cell_measurement_theta_min 2.56
_cell_volume 921.9(2)
_computing_cell_refinement 'Bruker SMART'
_computing_data_collection 'Bruker SMART'
_computing_data_reduction 'Bruker SAINT'
_computing_structure_refinement 'SHELXL-97 (Sheldrick, 1997)'
_computing_structure_solution 'SHELXS-97 (Sheldrick, 1997)'
_diffrn_ambient_temperature 100(1)
_diffrn_measured_fraction_theta_full 0.987
_diffrn_measured_fraction_theta_max 0.871
_diffrn_measurement_device_type 'CCD area detector'
_diffrn_measurement_method 'phi and omega scans'
_diffrn_radiation_monochromator graphite
_diffrn_radiation_probe x-ray
_diffrn_radiation_type MoK\a
_diffrn_radiation_wavelength 0.71073
_diffrn_reflns_av_R_equivalents 0.0332
_diffrn_reflns_av_sigmaI/netI 0.0419
_diffrn_reflns_limit_h_max 15
_diffrn_reflns_limit_h_min -15
_diffrn_reflns_limit_k_max 9
_diffrn_reflns_limit_k_min -8
_diffrn_reflns_limit_l_max 15
_diffrn_reflns_limit_l_min -15
_diffrn_reflns_number 9682
_diffrn_reflns_theta_full 25.00
_diffrn_reflns_theta_max 30.04
_diffrn_reflns_theta_min 1.77
_diffrn_source 'fine-focus sealed tube'
_diffrn_source_type 'kappa X8 APEX II Bruker ICMMO'
_exptl_absorpt_coefficient_mu 0.194
_exptl_absorpt_correction_T_max 0.995
_exptl_absorpt_correction_T_min 0.954
_exptl_absorpt_correction_type psi-scan
_exptl_absorpt_process_details SADABS
_exptl_crystal_colour colourless
_exptl_crystal_density_diffrn 1.288
_exptl_crystal_description plate
_exptl_crystal_F_000 380
_exptl_crystal_size_max 0.270
_exptl_crystal_size_mid 0.190
_exptl_crystal_size_min 0.030
_refine_diff_density_max 0.372
_refine_diff_density_min -0.197
_refine_diff_density_rms 0.054
_refine_ls_abs_structure_details 'Flack H D (1983), Acta Cryst. A39, 876-881'
_refine_ls_abs_structure_Flack 0.06(7)
_refine_ls_extinction_method none
_refine_ls_goodness_of_fit_ref 1.035
_refine_ls_hydrogen_treatment constr
_refine_ls_matrix_type full
_refine_ls_number_parameters 230
_refine_ls_number_reflns 4592
_refine_ls_number_restraints 1
_refine_ls_restrained_S_all 1.035
_refine_ls_R_factor_all 0.0452
_refine_ls_R_factor_gt 0.0395
_refine_ls_shift/su_max 0.001
_refine_ls_shift/su_mean 0.000
_refine_ls_structure_factor_coef Fsqd
_refine_ls_weighting_details 'calc w=1/[\s^2^(Fo^2^)+(0.0615P)^2^+0.0967P] where P=(Fo^2^+2Fc^2^)/3'
_refine_ls_weighting_scheme calc
_refine_ls_wR_factor_gt 0.0983
_refine_ls_wR_factor_ref 0.1021
_reflns_number_gt 4180
_reflns_number_total 4592
_reflns_threshold_expression >2sigma(I)
_cod_data_source_file ja9039604_si_006.cif
_cod_data_source_block 810GuillotICMMO
_cod_original_sg_symbol_H-M 'P 21'
_cod_database_code 4104773

loop_
_symmetry_equiv_pos_as_xyz
'x, y, z'
'-x, y+1/2, -z'

loop_
_atom_site_label
_atom_site_type_symbol
_atom_site_fract_x
_atom_site_fract_y
_atom_site_fract_z
_atom_site_U_iso_or_equiv
_atom_site_adp_type
_atom_site_occupancy
_atom_site_symmetry_multiplicity
_atom_site_calc_flag
_atom_site_refinement_flags
S1 S 0.60396(4) 0.60113(8) 0.49281(4) 0.03424(14) Uani 1 1 d .
O1 O 1.02839(11) 0.8543(2) 0.67532(11) 0.0264(3) Uani 1 1 d .
O2 O 0.99890(11) 0.56025(19) 0.67798(11) 0.0272(3) Uani 1 1 d .
O3 O 0.79626(12) 1.2326(2) 0.81639(12) 0.0294(3) Uani 1 1 d .
N1 N 0.85090(12) 0.9520(2) 0.76469(11) 0.0179(3) Uani 1 1 d .
C1 C 0.52276(15) 0.9488(3) 1.03111(15) 0.0221(3) Uani 1 1 d .
C11 C 0.77296(13) 1.0719(3) 0.81386(13) 0.0188(3) Uani 1 1 d .
C7 C 0.65222(14) 1.0068(2) 0.86407(14) 0.0192(3) Uani 1 1 d .
C6 C 0.64156(14) 0.9906(2) 0.98615(14) 0.0189(3) Uani 1 1 d .
C15 C 0.84574(14) 0.7551(2) 0.76670(13) 0.0186(3) Uani 1 1 d .
C16 C 0.96448(15) 0.7077(3) 0.70259(14) 0.0203(4) Uani 1 1 d .
C18 C 0.73557(15) 0.6677(3) 0.70037(14) 0.0206(3) Uani 1 1 d .
H18A H 0.7472 0.5388 0.7011 0.025 Uiso 1 1 calc R
H18B H 0.6595 0.6936 0.7409 0.025 Uiso 1 1 calc R
C10 C 0.43135(15) 0.9471(3) 0.83653(17) 0.0290(4) Uani 1 1 d .
H10 H 0.3625 0.9335 0.7865 0.035 Uiso 1 1 calc R
C5 C 0.74377(15) 1.0167(3) 1.06534(15) 0.0221(3) Uani 1 1 d .
H5 H 0.8221 1.0453 1.0377 0.027 Uiso 1 1 calc R
C13 C 1.05799(15) 1.0995(3) 0.80605(16) 0.0303(4) Uani 1 1 d .
H13A H 1.0671 1.0189 0.8706 0.045 Uiso 1 1 calc R
H13B H 1.0245 1.2114 0.8320 0.045 Uiso 1 1 calc R
H13C H 1.1381 1.1196 0.7729 0.045 Uiso 1 1 calc R
C9 C 0.41861(14) 0.9273(3) 0.95327(18) 0.0271(4) Uani 1 1 d .
H9 H 0.3408 0.8995 0.9823 0.033 Uiso 1 1 calc R
C2 C 0.50998(17) 0.9311(3) 1.15246(17) 0.0287(4) Uani 1 1 d .
H2 H 0.4328 0.9011 1.1820 0.034 Uiso 1 1 calc R
C3 C 0.60936(19) 0.9574(3) 1.22609(16) 0.0319(4) Uani 1 1 d .
H3 H 0.5995 0.9472 1.3057 0.038 Uiso 1 1 calc R
C12 C 0.97024(15) 1.0184(3) 0.71556(15) 0.0214(3) Uani 1 1 d .
C8 C 0.54916(15) 0.9881(3) 0.79208(15) 0.0242(4) Uani 1 1 d .
H8 H 0.5572 1.0027 0.7126 0.029 Uiso 1 1 calc R
C4 C 0.72758(18) 1.0001(3) 1.18232(16) 0.0296(4) Uani 1 1 d .
H4 H 0.7952 1.0171 1.2334 0.035 Uiso 1 1 calc R
C17 C 0.85796(17) 0.6746(3) 0.88865(14) 0.0239(4) Uani 1 1 d .
H17A H 0.9287 0.7266 0.9289 0.036 Uiso 1 1 calc R
H17B H 0.8692 0.5473 0.8830 0.036 Uiso 1 1 calc R
H17C H 0.7836 0.6996 0.9304 0.036 Uiso 1 1 calc R
C19 C 0.71927(16) 0.7297(3) 0.57494(14) 0.0255(4) Uani 1 1 d .
H19A H 0.7989 0.7207 0.5373 0.031 Uiso 1 1 calc R
H19B H 0.6947 0.8549 0.5742 0.031 Uiso 1 1 calc R
C20 C 0.68018(19) 0.3864(3) 0.48815(19) 0.0385(5) Uani 1 1 d .
H20A H 0.7645 0.4018 0.4638 0.058 Uiso 1 1 calc R
H20B H 0.6360 0.3098 0.4342 0.058 Uiso 1 1 calc R
H20C H 0.6806 0.3330 0.5639 0.058 Uiso 1 1 calc R
C14 C 0.94851(19) 1.1364(3) 0.61035(16) 0.0310(4) Uani 1 1 d .
H14A H 1.0270 1.1618 0.5755 0.046 Uiso 1 1 calc R
H14B H 0.9102 1.2466 0.6335 0.046 Uiso 1 1 calc R
H14C H 0.8946 1.0757 0.5553 0.046 Uiso 1 1 calc R

loop_
_atom_site_aniso_label
_atom_site_aniso_U_11
_atom_site_aniso_U_22
_atom_site_aniso_U_33
_atom_site_aniso_U_23
_atom_site_aniso_U_13
_atom_site_aniso_U_12
S1 0.0265(2) 0.0416(3) 0.0338(2) -0.0072(2) -0.01299(16) 0.0010(2)
O1 0.0212(5) 0.0233(8) 0.0349(6) -0.0051(5) 0.0062(5) -0.0002(5)
O2 0.0267(6) 0.0212(9) 0.0336(6) -0.0045(5) -0.0002(5) 0.0061(5)
O3 0.0277(6) 0.0181(9) 0.0428(7) 0.0005(6) 0.0103(5) 0.0003(5)
N1 0.0164(5) 0.0170(8) 0.0203(6) 0.0004(5) 0.0004(4) -0.0004(5)
C1 0.0205(7) 0.0112(9) 0.0347(8) -0.0013(7) 0.0040(6) 0.0010(6)
C11 0.0192(6) 0.0161(11) 0.0210(7) 0.0018(6) 0.0004(5) -0.0007(6)
C7 0.0157(6) 0.0129(9) 0.0289(8) 0.0006(6) -0.0005(5) 0.0009(5)
C6 0.0179(6) 0.0105(9) 0.0285(7) 0.0000(6) 0.0011(5) 0.0016(5)
C15 0.0207(7) 0.0160(10) 0.0189(7) -0.0001(6) -0.0018(5) 0.0007(6)
C16 0.0201(7) 0.0201(11) 0.0203(7) -0.0020(6) -0.0037(5) 0.0001(6)
C18 0.0204(7) 0.0175(10) 0.0239(7) -0.0004(6) 0.0001(6) -0.0007(6)
C10 0.0182(7) 0.0232(11) 0.0452(10) -0.0076(8) -0.0084(7) 0.0028(7)
C5 0.0211(7) 0.0171(10) 0.0280(8) -0.0004(7) -0.0021(6) 0.0019(6)
C13 0.0208(7) 0.0295(11) 0.0406(9) -0.0083(9) -0.0004(6) -0.0050(8)
C9 0.0146(6) 0.0178(10) 0.0490(10) -0.0042(8) 0.0034(7) -0.0007(6)
C2 0.0296(8) 0.0187(11) 0.0383(9) 0.0013(8) 0.0133(7) -0.0001(7)
C3 0.0460(10) 0.0234(12) 0.0265(8) 0.0033(7) 0.0063(7) 0.0040(9)
C12 0.0192(7) 0.0195(10) 0.0258(7) -0.0029(7) 0.0045(6) -0.0025(6)
C8 0.0221(7) 0.0191(11) 0.0310(8) -0.0007(7) -0.0053(6) 0.0041(6)
C4 0.0342(9) 0.0252(12) 0.0290(8) 0.0003(8) -0.0057(7) 0.0047(7)
C17 0.0322(8) 0.0193(11) 0.0200(7) 0.0018(6) -0.0009(6) 0.0012(7)
C19 0.0274(8) 0.0254(11) 0.0234(7) -0.0008(7) -0.0060(6) -0.0016(7)
C20 0.0341(10) 0.0384(15) 0.0427(11) -0.0114(10) -0.0046(8) -0.0074(9)
C14 0.0404(9) 0.0253(13) 0.0278(8) 0.0043(7) 0.0106(7) -0.0020(8)

loop_
_atom_type_symbol
_atom_type_description
_atom_type_scat_dispersion_real
_atom_type_scat_dispersion_imag
_atom_type_scat_source
C C 0.0033 0.0016 'International Tables Vol C Tables 4.2.6.8 and 6.1.1.4'
H H 0.0000 0.0000 'International Tables Vol C Tables 4.2.6.8 and 6.1.1.4'
N N 0.0061 0.0033 'International Tables Vol C Tables 4.2.6.8 and 6.1.1.4'
O O 0.0106 0.0060 'International Tables Vol C Tables 4.2.6.8 and 6.1.1.4'
S S 0.1246 0.1234 'International Tables Vol C Tables 4.2.6.8 and 6.1.1.4'

loop_
_geom_angle_atom_site_label_1
_geom_angle_atom_site_label_2
_geom_angle_atom_site_label_3
_geom_angle
C20 S1 C19 100.58(9)
C16 O1 C12 112.83(12)
C11 N1 C15 128.88(14)
C11 N1 C12 118.75(15)
C15 N1 C12 111.69(13)
C2 C1 C9 121.25(16)
C2 C1 C6 119.47(15)
C9 C1 C6 119.28(16)
O3 C11 N1 121.84(15)
O3 C11 C7 118.77(15)
N1 C11 C7 119.37(15)
C8 C7 C6 120.48(15)
C8 C7 C11 118.95(15)
C6 C7 C11 119.94(13)
C5 C6 C7 123.03(15)
C5 C6 C1 118.52(15)
C7 C6 C1 118.45(14)
N1 C15 C16 101.00(14)
N1 C15 C18 116.42(13)
C16 C15 C18 107.41(13)
N1 C15 C17 113.80(14)
C16 C15 C17 107.57(13)
C18 C15 C17 109.73(14)
O2 C16 O1 122.35(15)
O2 C16 C15 126.31(17)
O1 C16 C15 111.34(15)
C19 C18 C15 114.31(15)
C19 C18 H18A 108.7
C15 C18 H18A 108.7
C19 C18 H18B 108.7
C15 C18 H18B 108.7
H18A C18 H18B 107.6
C9 C10 C8 119.77(15)
C9 C10 H10 120.1
C8 C10 H10 120.1
C4 C5 C6 120.36(16)
C4 C5 H5 119.8
C6 C5 H5 119.8
C12 C13 H13A 109.5
C12 C13 H13B 109.5
H13A C13 H13B 109.5
C12 C13 H13C 109.5
H13A C13 H13C 109.5
H13B C13 H13C 109.5
C10 C9 C1 120.89(16)
C10 C9 H9 119.6
C1 C9 H9 119.6
C3 C2 C1 120.67(17)
C3 C2 H2 119.7
C1 C2 H2 119.7
C2 C3 C4 120.28(17)
C2 C3 H3 119.9
C4 C3 H3 119.9
O1 C12 N1 102.69(14)
O1 C12 C13 107.06(14)
N1 C12 C13 113.11(14)
O1 C12 C14 106.96(14)
N1 C12 C14 112.45(14)
C13 C12 C14 113.61(17)
C7 C8 C10 121.09(17)
C7 C8 H8 119.5
C10 C8 H8 119.5
C5 C4 C3 120.70(17)
C5 C4 H4 119.7
C3 C4 H4 119.7
C15 C17 H17A 109.5
C15 C17 H17B 109.5
H17A C17 H17B 109.5
C15 C17 H17C 109.5
H17A C17 H17C 109.5
H17B C17 H17C 109.5
C18 C19 S1 113.27(13)
C18 C19 H19A 108.9
S1 C19 H19A 108.9
C18 C19 H19B 108.9
S1 C19 H19B 108.9
H19A C19 H19B 107.7
S1 C20 H20A 109.5
S1 C20 H20B 109.5
H20A C20 H20B 109.5
S1 C20 H20C 109.5
H20A C20 H20C 109.5
H20B C20 H20C 109.5
C12 C14 H14A 109.5
C12 C14 H14B 109.5
H14A C14 H14B 109.5
C12 C14 H14C 109.5
H14A C14 H14C 109.5
H14B C14 H14C 109.5

loop_
_geom_bond_atom_site_label_1
_geom_bond_atom_site_label_2
_geom_bond_distance
S1 C20 1.800(3)
S1 C19 1.8119(18)
O1 C16 1.332(2)
O1 C12 1.455(2)
O2 C16 1.197(2)
O3 C11 1.225(2)
N1 C11 1.358(2)
N1 C15 1.470(2)
N1 C12 1.496(2)
C1 C2 1.417(3)
C1 C9 1.423(2)
C1 C6 1.422(2)
C11 C7 1.511(2)
C7 C8 1.371(2)
C7 C6 1.421(2)
C6 C5 1.421(2)
C15 C16 1.530(2)
C15 C18 1.535(2)
C15 C17 1.532(2)
C18 C19 1.525(2)
C18 H18A 0.9700
C18 H18B 0.9700
C10 C9 1.366(3)
C10 C8 1.408(3)
C10 H10 0.9300
C5 C4 1.371(3)
C5 H5 0.9300
C13 C12 1.513(2)
C13 H13A 0.9600
C13 H13B 0.9600
C13 H13C 0.9600
C9 H9 0.9300
C2 C3 1.359(3)
C2 H2 0.9300
C3 C4 1.412(3)
C3 H3 0.9300
C12 C14 1.513(3)
C8 H8 0.9300
C4 H4 0.9300
C17 H17A 0.9600
C17 H17B 0.9600
C17 H17C 0.9600
C19 H19A 0.9700
C19 H19B 0.9700
C20 H20A 0.9600
C20 H20B 0.9600
C20 H20C 0.9600
C14 H14A 0.9600
C14 H14B 0.9600
C14 H14C 0.9600

loop_
_geom_torsion_atom_site_label_1
_geom_torsion_atom_site_label_2
_geom_torsion_atom_site_label_3
_geom_torsion_atom_site_label_4
_geom_torsion
C15 N1 C11 O3 171.61(16)
C12 N1 C11 O3 1.9(2)
C15 N1 C11 C7 -10.1(2)
C12 N1 C11 C7 -179.88(13)
O3 C11 C7 C8 93.1(2)
N1 C11 C7 C8 -85.2(2)
O3 C11 C7 C6 -77.9(2)
N1 C11 C7 C6 103.78(18)
C8 C7 C6 C5 -177.04(18)
C11 C7 C6 C5 -6.2(3)
C8 C7 C6 C1 2.1(3)
C11 C7 C6 C1 172.95(16)
C2 C1 C6 C5 -1.2(3)
C9 C1 C6 C5 178.20(18)
C2 C1 C6 C7 179.66(17)
C9 C1 C6 C7 -1.0(3)
C11 N1 C15 C16 -176.39(13)
C12 N1 C15 C16 -6.06(15)
C11 N1 C15 C18 67.7(2)
C12 N1 C15 C18 -121.97(14)
C11 N1 C15 C17 -61.4(2)
C12 N1 C15 C17 108.89(15)
C12 O1 C16 O2 -178.99(15)
C12 O1 C16 C15 1.23(17)
N1 C15 C16 O2 -176.77(15)
C18 C15 C16 O2 -54.4(2)
C17 C15 C16 O2 63.7(2)
N1 C15 C16 O1 3.00(16)
C18 C15 C16 O1 125.42(15)
C17 C15 C16 O1 -116.52(15)
N1 C15 C18 C19 52.4(2)
C16 C15 C18 C19 -59.9(2)
C17 C15 C18 C19 -176.53(15)
C7 C6 C5 C4 179.71(17)
C1 C6 C5 C4 0.6(3)
C8 C10 C9 C1 0.4(3)
C2 C1 C9 C10 179.09(19)
C6 C1 C9 C10 -0.3(3)
C9 C1 C2 C3 -177.9(2)
C6 C1 C2 C3 1.4(3)
C1 C2 C3 C4 -1.0(3)
C16 O1 C12 N1 -4.83(16)
C16 O1 C12 C13 114.51(15)
C16 O1 C12 C14 -123.38(15)
C11 N1 C12 O1 178.26(12)
C15 N1 C12 O1 6.84(16)
C11 N1 C12 C13 63.2(2)
C15 N1 C12 C13 -108.19(17)
C11 N1 C12 C14 -67.12(19)
C15 N1 C12 C14 121.45(16)
C6 C7 C8 C10 -2.0(3)
C11 C7 C8 C10 -172.93(18)
C9 C10 C8 C7 0.7(3)
C6 C5 C4 C3 -0.2(3)
C2 C3 C4 C5 0.4(3)
C15 C18 C19 S1 171.35(12)
C20 S1 C19 C18 -66.85(16)
